data_7026428
loop_
_publ_author_name
'Panda, Manas K.'
'Kaur, Sukhdeep'
'Reddy, Annapureddy Rajasekhar'
'Shaikh, Mobin M.'
'Butcher, Ray J.'
'Gupta, Virendrakumar'
'Ghosh, Prasenjit'

_publ_section_title
;
 Titanium isopropoxide complexes of a series of sterically demanding
 aryloxo based [N2O2]2- ligands as precatalysts for ethylene
 polymerization.
;
_journal_issue 45
_journal_name_full 'Dalton transactions (Cambridge, England : 2003)'
_journal_page_first 11060
_journal_page_last 11068
_journal_paper_doi 10.1039/c0dt00407c
_journal_volume 39
_journal_year 2010
_chemical_formula_moiety 'C36 H38 Cl6 N2 O4 Ti'
_chemical_formula_sum 'C36 H38 Cl6 N2 O4 Ti'
_chemical_formula_weight 823.28
_chemical_name_systematic
;
?
;
_space_group_IT_number 167
_symmetry_cell_setting trigonal
_symmetry_space_group_name_Hall '-R 3 2"c'
_symmetry_space_group_name_H-M 'R -3 c :H'
_atom_sites_solution_hydrogens geom
_atom_sites_solution_primary direct
_atom_sites_solution_secondary difmap
_audit_creation_method SHELXL-97
_cell_angle_alpha 90.00
_cell_angle_beta 90.00
_cell_angle_gamma 120.00
_cell_formula_units_Z 18
_cell_length_a 25.591(4)
_cell_length_b 25.591(4)
_cell_length_c 29.747(6)
_cell_measurement_reflns_used 3374
_cell_measurement_temperature 150(2)
_cell_measurement_theta_max 32.5192
_cell_measurement_theta_min 3.1294
_cell_volume 16871(5)
_computing_cell_refinement 'CrysAlis RED, Oxford Diffraction Ltd.,'
_computing_data_collection 'CrysAlis CCD, Oxford Diffraction Ltd.,'
_computing_data_reduction 'CrysAlis RED, Oxford Diffraction Ltd.,'
_computing_molecular_graphics Ortep3
_computing_publication_material 'SHELXTL (Sheldrick, 2008)'
_computing_structure_refinement 'SHELXL-97 (Sheldrick, 2008)'
_computing_structure_solution 'SHELXS-97 (Sheldrick, 2008)'
_diffrn_ambient_temperature 150(2)
_diffrn_detector_area_resol_mean 15.9948
_diffrn_measured_fraction_theta_full 0.995
_diffrn_measured_fraction_theta_max 0.996
_diffrn_measurement_device_type 'OXFORD DIFFRACTION XCALIBUR-S'
_diffrn_measurement_method \w/q-scan
_diffrn_radiation_monochromator graphite
_diffrn_radiation_source 'fine-focus sealed tube'
_diffrn_radiation_type MoK\a
_diffrn_radiation_wavelength 0.71073
_diffrn_reflns_av_R_equivalents 0.2525
_diffrn_reflns_av_sigmaI/netI 0.1038
_diffrn_reflns_limit_h_max 30
_diffrn_reflns_limit_h_min -30
_diffrn_reflns_limit_k_max 30
_diffrn_reflns_limit_k_min -29
_diffrn_reflns_limit_l_max 32
_diffrn_reflns_limit_l_min -35
_diffrn_reflns_number 36190
_diffrn_reflns_theta_full 25.00
_diffrn_reflns_theta_max 25.18
_diffrn_reflns_theta_min 3.18
_exptl_absorpt_coefficient_mu 0.697
_exptl_absorpt_correction_T_max 0.9087
_exptl_absorpt_correction_T_min 0.8561
_exptl_absorpt_correction_type multi-scan
_exptl_absorpt_process_details
;
CrysAlis RED, Oxford Diffraction Ltd.,
Version 1.171.33.31 (release 08-01-2009 CrysAlis171 .NET)
(compiled Jan 8 2009,16:24:04)
Empirical absorption correction using spherical harmonics,
implemented in SCALE3 ABSPACK scaling algorithm.
;
_exptl_crystal_colour yellow
_exptl_crystal_density_diffrn 1.459
_exptl_crystal_density_method 'not measured'
_exptl_crystal_description block
_exptl_crystal_F_000 7632
_exptl_crystal_size_max 0.23
_exptl_crystal_size_mid 0.17
_exptl_crystal_size_min 0.14
_refine_diff_density_max 0.599
_refine_diff_density_min -0.495
_refine_diff_density_rms 0.078
_refine_ls_extinction_method none
_refine_ls_goodness_of_fit_ref 0.959
_refine_ls_hydrogen_treatment constr
_refine_ls_matrix_type full
_refine_ls_number_parameters 224
_refine_ls_number_reflns 3371
_refine_ls_number_restraints 0
_refine_ls_restrained_S_all 0.959
_refine_ls_R_factor_all 0.1305
_refine_ls_R_factor_gt 0.0741
_refine_ls_shift/su_max 0.001
_refine_ls_shift/su_mean 0.000
_refine_ls_structure_factor_coef Fsqd
_refine_ls_weighting_details 'calc w=1/[\s^2^(Fo^2^)+(0.1064P)^2^] where P=(Fo^2^+2Fc^2^)/3'
_refine_ls_weighting_scheme calc
_refine_ls_wR_factor_gt 0.1939
_refine_ls_wR_factor_ref 0.2108
_reflns_number_gt 1710
_reflns_number_total 3371
_reflns_threshold_expression I>2\s(I)
_cod_data_source_file c0dt00407c.txt
_cod_data_source_block pg241a
_cod_depositor_comments
;
The following automatic conversions were performed:

'_symmetry_cell_setting' value 'Trigonal' changed to 'trigonal'
according to /home/saulius/struct/CIF-dictionaries/cif_core.dic
dictionary named 'cif_core.dic' version 2.4.2 from 2011-04-26.

Automatic conversion script
Id: cif_fix_values 1891 2012-01-12 08:04:46Z andrius 
;
_cod_original_sg_symbol_H-M 'R -3C'
_cod_database_code 7026428

loop_
_symmetry_equiv_pos_as_xyz
'x, y, z'
'-y, x-y, z'
'-x+y, -x, z'
'x-y, -y, -z+1/2'
'-x, -x+y, -z+1/2'
'y, x, -z+1/2'
'x+2/3, y+1/3, z+1/3'
'-y+2/3, x-y+1/3, z+1/3'
'-x+y+2/3, -x+1/3, z+1/3'
'x-y+2/3, -y+1/3, -z+5/6'
'-x+2/3, -x+y+1/3, -z+5/6'
'y+2/3, x+1/3, -z+5/6'
'x+1/3, y+2/3, z+2/3'
'-y+1/3, x-y+2/3, z+2/3'
'-x+y+1/3, -x+2/3, z+2/3'
'x-y+1/3, -y+2/3, -z+7/6'
'-x+1/3, -x+y+2/3, -z+7/6'
'y+1/3, x+2/3, -z+7/6'
'-x, -y, -z'
'y, -x+y, -z'
'x-y, x, -z'
'-x+y, y, z-1/2'
'x, x-y, z-1/2'
'-y, -x, z-1/2'
'-x+2/3, -y+1/3, -z+1/3'
'y+2/3, -x+y+1/3, -z+1/3'
'x-y+2/3, x+1/3, -z+1/3'
'-x+y+2/3, y+1/3, z-1/6'
'x+2/3, x-y+1/3, z-1/6'
'-y+2/3, -x+1/3, z-1/6'
'-x+1/3, -y+2/3, -z+2/3'
'y+1/3, -x+y+2/3, -z+2/3'
'x-y+1/3, x+2/3, -z+2/3'
'-x+y+1/3, y+2/3, z+1/6'
'x+1/3, x-y+2/3, z+1/6'
'-y+1/3, -x+2/3, z+1/6'

loop_
_atom_site_label
_atom_site_type_symbol
_atom_site_fract_x
_atom_site_fract_y
_atom_site_fract_z
_atom_site_U_iso_or_equiv
_atom_site_adp_type
_atom_site_occupancy
_atom_site_symmetry_multiplicity
_atom_site_calc_flag
_atom_site_refinement_flags
Ti1 Ti 0.75580(5) 0.08914(5) 0.4167 0.0693(5) Uani 1 2 d S
Cl1 Cl 0.72996(6) 0.08747(6) 0.26176(6) 0.0780(5) Uani 1 1 d .
Cl2 Cl 0.72531(6) 0.29495(6) 0.25727(6) 0.0764(5) Uani 1 1 d .
Cl3 Cl 0.84201(13) 0.44280(10) 0.54952(8) 0.1428(10) Uani 1 1 d .
O1 O 0.75315(15) 0.11396(14) 0.35659(13) 0.0682(10) Uani 1 1 d .
O2 O 0.68480(14) 0.07797(17) 0.43382(16) 0.0890(13) Uani 1 1 d .
N1 N 0.79599(16) 0.19304(16) 0.42959(16) 0.0601(12) Uani 1 1 d .
C1 C 0.7469(2) 0.1555(2) 0.3350(2) 0.0617(14) Uani 1 1 d .
C2 C 0.7352(2) 0.1500(2) 0.2889(2) 0.0607(14) Uani 1 1 d .
C3 C 0.7280(2) 0.1909(2) 0.2652(2) 0.0617(14) Uani 1 1 d .
H3 H 0.7192 0.1853 0.2340 0.074 Uiso 1 1 calc R
C4 C 0.73376(19) 0.2415(2) 0.2872(2) 0.0599(14) Uani 1 1 d .
C5 C 0.74578(19) 0.2491(2) 0.3319(2) 0.0606(14) Uani 1 1 d .
H5 H 0.7502 0.2841 0.3465 0.073 Uiso 1 1 calc R
C6 C 0.75175(19) 0.2061(2) 0.3568(2) 0.0578(13) Uani 1 1 d .
C7 C 0.7582(2) 0.2138(2) 0.4072(2) 0.0656(15) Uani 1 1 d .
H7A H 0.7751 0.2571 0.4141 0.079 Uiso 1 1 calc R
H7B H 0.7173 0.1918 0.4206 0.079 Uiso 1 1 calc R
C8 C 0.7946(2) 0.2025(2) 0.4793(2) 0.0713(15) Uani 1 1 d .
H8A H 0.8246 0.1943 0.4937 0.086 Uiso 1 1 calc R
H8B H 0.7543 0.1720 0.4906 0.086 Uiso 1 1 calc R
C9 C 0.8069(3) 0.2642(2) 0.4949(2) 0.0674(15) Uani 1 1 d .
C10 C 0.7619(3) 0.2765(3) 0.5018(2) 0.0844(18) Uani 1 1 d .
H10 H 0.7218 0.2467 0.4942 0.101 Uiso 1 1 calc R
C11 C 0.7718(4) 0.3311(4) 0.5196(3) 0.108(2) Uani 1 1 d .
H11 H 0.7392 0.3379 0.5250 0.129 Uiso 1 1 calc R
C12 C 0.8284(4) 0.3735(3) 0.5288(3) 0.094(2) Uani 1 1 d .
C13 C 0.8754(3) 0.3647(3) 0.5223(2) 0.091(2) Uani 1 1 d .
H13 H 0.9153 0.3957 0.5291 0.109 Uiso 1 1 calc R
C14 C 0.8648(3) 0.3092(2) 0.5054(2) 0.0787(18) Uani 1 1 d .
H14 H 0.8977 0.3024 0.5010 0.094 Uiso 1 1 calc R
C15 C 0.8588(2) 0.2246(2) 0.4116(2) 0.0631(14) Uani 1 1 d .
H15A H 0.8574 0.2288 0.3786 0.076 Uiso 1 1 calc R
H15B H 0.8811 0.2656 0.4246 0.076 Uiso 1 1 calc R
C16 C 0.6234(3) 0.0533(5) 0.4353(4) 0.164(5) Uani 1 1 d .
H16 H 0.6178 0.0119 0.4391 0.197 Uiso 1 1 calc R
C17 C 0.5966(4) 0.0382(4) 0.3917(4) 0.185(6) Uani 1 1 d .
H17A H 0.5526 0.0150 0.3947 0.278 Uiso 1 1 calc R
H17B H 0.6106 0.0140 0.3758 0.278 Uiso 1 1 calc R
H17C H 0.6083 0.0753 0.3748 0.278 Uiso 1 1 calc R
C18 C 0.5984(4) 0.0494(5) 0.4737(5) 0.217(7) Uani 1 1 d .
H18A H 0.6143 0.0327 0.4960 0.325 Uiso 1 1 calc R
H18B H 0.5547 0.0230 0.4710 0.325 Uiso 1 1 calc R
H18C H 0.6073 0.0897 0.4833 0.325 Uiso 1 1 calc R

loop_
_atom_site_aniso_label
_atom_site_aniso_U_11
_atom_site_aniso_U_22
_atom_site_aniso_U_33
_atom_site_aniso_U_23
_atom_site_aniso_U_13
_atom_site_aniso_U_12
Ti1 0.0575(6) 0.0575(6) 0.0762(12) 0.0037(4) -0.0037(4) 0.0164(6)
Cl1 0.0842(9) 0.0771(9) 0.0733(12) -0.0141(8) -0.0085(8) 0.0408(7)
Cl2 0.0716(8) 0.0690(8) 0.0808(12) 0.0054(8) -0.0085(8) 0.0294(6)
Cl3 0.259(3) 0.1385(16) 0.0899(17) -0.0141(13) -0.0049(17) 0.1435(19)
O1 0.075(2) 0.0566(19) 0.064(3) -0.0038(19) -0.0145(19) 0.0269(17)
O2 0.049(2) 0.093(2) 0.098(4) 0.009(2) -0.004(2) 0.0142(18)
N1 0.052(2) 0.055(2) 0.066(4) 0.000(2) -0.004(2) 0.0213(18)
C1 0.046(3) 0.058(3) 0.070(5) -0.001(3) 0.002(3) 0.018(2)
C2 0.049(3) 0.058(3) 0.066(4) -0.010(3) 0.001(3) 0.020(2)
C3 0.054(3) 0.066(3) 0.055(4) 0.004(3) -0.001(3) 0.022(2)
C4 0.047(3) 0.062(3) 0.061(4) 0.003(3) 0.002(3) 0.020(2)
C5 0.049(3) 0.061(3) 0.067(5) 0.003(3) 0.007(3) 0.024(2)
C6 0.047(2) 0.059(3) 0.058(4) -0.003(3) 0.000(2) 0.019(2)
C7 0.058(3) 0.069(3) 0.074(5) -0.006(3) -0.007(3) 0.034(2)
C8 0.068(3) 0.078(3) 0.064(5) 0.000(3) -0.002(3) 0.034(3)
C9 0.079(4) 0.073(3) 0.054(4) 0.005(3) 0.004(3) 0.041(3)
C10 0.087(4) 0.098(4) 0.075(5) 0.003(4) 0.008(4) 0.051(4)
C11 0.142(6) 0.173(7) 0.067(5) 0.008(5) 0.015(5) 0.124(6)
C12 0.137(6) 0.115(5) 0.066(5) -0.007(4) -0.013(5) 0.090(5)
C13 0.123(5) 0.086(4) 0.071(5) -0.014(4) -0.027(4) 0.058(4)
C14 0.101(4) 0.078(4) 0.074(5) -0.012(3) -0.020(4) 0.058(4)
C15 0.056(3) 0.052(3) 0.066(4) 0.000(3) 0.001(3) 0.017(2)
C16 0.060(4) 0.243(11) 0.139(9) 0.106(9) 0.001(5) 0.039(6)
C17 0.162(7) 0.159(7) 0.294(15) -0.140(9) -0.154(9) 0.124(7)
C18 0.137(8) 0.161(9) 0.258(17) -0.074(10) 0.083(10) 0.004(7)

loop_
_atom_type_symbol
_atom_type_description
_atom_type_scat_dispersion_real
_atom_type_scat_dispersion_imag
_atom_type_scat_source
C C 0.0033 0.0016 'International Tables Vol C Tables 4.2.6.8 and 6.1.1.4'
H H 0.0000 0.0000 'International Tables Vol C Tables 4.2.6.8 and 6.1.1.4'
N N 0.0061 0.0033 'International Tables Vol C Tables 4.2.6.8 and 6.1.1.4'
O O 0.0106 0.0060 'International Tables Vol C Tables 4.2.6.8 and 6.1.1.4'
Cl Cl 0.1484 0.1585 'International Tables Vol C Tables 4.2.6.8 and 6.1.1.4'
Ti Ti 0.2776 0.4457 'International Tables Vol C Tables 4.2.6.8 and 6.1.1.4'

loop_
_geom_angle_atom_site_label_1
_geom_angle_atom_site_label_2
_geom_angle_atom_site_label_3
_geom_angle
_geom_angle_site_symmetry_1
_geom_angle_site_symmetry_3
O2 Ti1 O2 107.0(3) 12_545 .
O2 Ti1 O1 93.29(18) 12_545 .
O2 Ti1 O1 96.86(18) . .
O2 Ti1 O1 96.86(18) 12_545 12_545
O2 Ti1 O1 93.28(18) . 12_545
O1 Ti1 O1 162.9(2) . 12_545
O2 Ti1 N1 88.21(17) 12_545 12_545
O2 Ti1 N1 164.38(17) . 12_545
O1 Ti1 N1 85.53(16) . 12_545
O1 Ti1 N1 81.09(16) 12_545 12_545
O2 Ti1 N1 164.39(17) 12_545 .
O2 Ti1 N1 88.20(17) . .
O1 Ti1 N1 81.09(16) . .
O1 Ti1 N1 85.53(16) 12_545 .
N1 Ti1 N1 76.89(19) 12_545 .
C1 O1 Ti1 139.7(4) . .
C16 O2 Ti1 158.9(7) . .
C7 N1 C15 111.5(4) . .
C7 N1 C8 108.3(4) . .
C15 N1 C8 111.9(4) . .
C7 N1 Ti1 109.7(3) . .
C15 N1 Ti1 107.3(3) . .
C8 N1 Ti1 108.1(3) . .
O1 C1 C6 122.2(6) . .
O1 C1 C2 120.2(5) . .
C6 C1 C2 117.7(5) . .
C3 C2 C1 122.6(5) . .
C3 C2 Cl1 119.8(5) . .
C1 C2 Cl1 117.6(4) . .
C2 C3 C4 119.1(5) . .
C2 C3 H3 120.4 . .
C4 C3 H3 120.4 . .
C5 C4 C3 120.3(5) . .
C5 C4 Cl2 119.8(4) . .
C3 C4 Cl2 119.8(5) . .
C4 C5 C6 120.8(5) . .
C4 C5 H5 119.6 . .
C6 C5 H5 119.6 . .
C5 C6 C1 119.4(5) . .
C5 C6 C7 118.1(5) . .
C1 C6 C7 122.3(5) . .
N1 C7 C6 116.8(4) . .
N1 C7 H7A 108.1 . .
C6 C7 H7A 108.1 . .
N1 C7 H7B 108.1 . .
C6 C7 H7B 108.1 . .
H7A C7 H7B 107.3 . .
N1 C8 C9 117.3(5) . .
N1 C8 H8A 108.0 . .
C9 C8 H8A 108.0 . .
N1 C8 H8B 108.0 . .
C9 C8 H8B 108.0 . .
H8A C8 H8B 107.2 . .
C10 C9 C14 117.0(5) . .
C10 C9 C8 122.0(5) . .
C14 C9 C8 120.9(5) . .
C9 C10 C11 122.7(6) . .
C9 C10 H10 118.6 . .
C11 C10 H10 118.6 . .
C12 C11 C10 118.3(6) . .
C12 C11 H11 120.8 . .
C10 C11 H11 120.8 . .
C11 C12 C13 122.1(7) . .
C11 C12 Cl3 119.0(6) . .
C13 C12 Cl3 118.8(6) . .
C12 C13 C14 119.1(6) . .
C12 C13 H13 120.5 . .
C14 C13 H13 120.5 . .
C9 C14 C13 120.7(6) . .
C9 C14 H14 119.7 . .
C13 C14 H14 119.7 . .
C15 C15 N1 112.3(4) 12_545 .
C15 C15 H15A 109.1 12_545 .
N1 C15 H15A 109.1 . .
C15 C15 H15B 109.1 12_545 .
N1 C15 H15B 109.1 . .
H15A C15 H15B 107.9 . .
C18 C16 O2 118.4(10) . .
C18 C16 C17 129.2(9) . .
O2 C16 C17 112.3(9) . .
C18 C16 H16 91.0 . .
O2 C16 H16 91.0 . .
C17 C16 H16 91.0 . .
C16 C17 H17A 109.5 . .
C16 C17 H17B 109.5 . .
H17A C17 H17B 109.5 . .
C16 C17 H17C 109.5 . .
H17A C17 H17C 109.5 . .
H17B C17 H17C 109.5 . .
C16 C18 H18A 109.5 . .
C16 C18 H18B 109.5 . .
H18A C18 H18B 109.5 . .
C16 C18 H18C 109.5 . .
H18A C18 H18C 109.5 . .
H18B C18 H18C 109.5 . .

loop_
_geom_bond_atom_site_label_1
_geom_bond_atom_site_label_2
_geom_bond_distance
_geom_bond_site_symmetry_2
Ti1 O2 1.767(4) 12_545
Ti1 O2 1.768(4) .
Ti1 O1 1.909(4) .
Ti1 O1 1.909(4) 12_545
Ti1 N1 2.354(4) 12_545
Ti1 N1 2.354(4) .
Cl1 C2 1.736(5) .
Cl2 C4 1.734(5) .
Cl3 C12 1.740(7) .
O1 C1 1.319(6) .
O2 C16 1.370(8) .
N1 C7 1.475(6) .
N1 C15 1.491(6) .
N1 C8 1.501(7) .
C1 C6 1.397(7) .
C1 C2 1.398(8) .
C2 C3 1.347(7) .
C3 C4 1.389(7) .
C3 H3 0.9500 .
C4 C5 1.359(8) .
C5 C6 1.395(7) .
C5 H5 0.9500 .
C6 C7 1.510(8) .
C7 H7A 0.9900 .
C7 H7B 0.9900 .
C8 C9 1.519(7) .
C8 H8A 0.9900 .
C8 H8B 0.9900 .
C9 C10 1.354(8) .
C9 C14 1.382(7) .
C10 C11 1.392(10) .
C10 H10 0.9500 .
C11 C12 1.333(10) .
C11 H11 0.9500 .
C12 C13 1.344(9) .
C13 C14 1.399(7) .
C13 H13 0.9500 .
C14 H14 0.9500 .
C15 C15 1.472(9) 12_545
C15 H15A 0.9900 .
C15 H15B 0.9900 .
C16 C18 1.288(13) .
C16 C17 1.428(14) .
C16 H16 1.0000 .
C17 H17A 0.9800 .
C17 H17B 0.9800 .
C17 H17C 0.9800 .
C18 H18A 0.9800 .
C18 H18B 0.9800 .
C18 H18C 0.9800 .

loop_
_geom_torsion_atom_site_label_1
_geom_torsion_atom_site_label_2
_geom_torsion_atom_site_label_3
_geom_torsion_atom_site_label_4
_geom_torsion
_geom_torsion_site_symmetry_1
_geom_torsion_site_symmetry_4
O2 Ti1 O1 C1 164.6(5) 12_545 .
O2 Ti1 O1 C1 57.1(5) . .
O1 Ti1 O1 C1 -68.9(5) 12_545 .
N1 Ti1 O1 C1 -107.4(5) 12_545 .
N1 Ti1 O1 C1 -30.0(5) . .
O2 Ti1 O2 C16 -30.5(13) 12_545 .
O1 Ti1 O2 C16 65.1(13) . .
O1 Ti1 O2 C16 -128.7(13) 12_545 .
N1 Ti1 O2 C16 163.1(11) 12_545 .
N1 Ti1 O2 C16 145.9(13) . .
O2 Ti1 N1 C7 117.2(7) 12_545 .
O2 Ti1 N1 C7 -49.8(4) . .
O1 Ti1 N1 C7 47.4(3) . .
O1 Ti1 N1 C7 -143.3(4) 12_545 .
N1 Ti1 N1 C7 134.9(4) 12_545 .
O2 Ti1 N1 C15 -4.0(9) 12_545 .
O2 Ti1 N1 C15 -171.0(4) . .
O1 Ti1 N1 C15 -73.8(3) . .
O1 Ti1 N1 C15 95.5(3) 12_545 .
N1 Ti1 N1 C15 13.6(2) 12_545 .
O2 Ti1 N1 C8 -124.9(7) 12_545 .
O2 Ti1 N1 C8 68.1(3) . .
O1 Ti1 N1 C8 165.3(3) . .
O1 Ti1 N1 C8 -25.3(3) 12_545 .
N1 Ti1 N1 C8 -107.2(3) 12_545 .
Ti1 O1 C1 C6 13.4(7) . .
Ti1 O1 C1 C2 -166.7(4) . .
O1 C1 C2 C3 179.5(4) . .
C6 C1 C2 C3 -0.6(7) . .
O1 C1 C2 Cl1 -0.5(6) . .
C6 C1 C2 Cl1 179.4(3) . .
C1 C2 C3 C4 1.5(7) . .
Cl1 C2 C3 C4 -178.5(3) . .
C2 C3 C4 C5 -0.7(7) . .
C2 C3 C4 Cl2 179.5(4) . .
C3 C4 C5 C6 -0.9(7) . .
Cl2 C4 C5 C6 178.9(3) . .
C4 C5 C6 C1 1.8(7) . .
C4 C5 C6 C7 -173.3(4) . .
O1 C1 C6 C5 178.9(4) . .
C2 C1 C6 C5 -1.0(6) . .
O1 C1 C6 C7 -6.3(7) . .
C2 C1 C6 C7 173.9(4) . .
C15 N1 C7 C6 58.5(5) . .
C8 N1 C7 C6 -177.9(4) . .
Ti1 N1 C7 C6 -60.1(5) . .
C5 C6 C7 N1 -147.0(4) . .
C1 C6 C7 N1 38.0(6) . .
C7 N1 C8 C9 -49.6(5) . .
C15 N1 C8 C9 73.7(5) . .
Ti1 N1 C8 C9 -168.4(4) . .
N1 C8 C9 C10 92.7(7) . .
N1 C8 C9 C14 -91.4(7) . .
C14 C9 C10 C11 -1.5(10) . .
C8 C9 C10 C11 174.6(6) . .
C9 C10 C11 C12 2.2(11) . .
C10 C11 C12 C13 -1.4(12) . .
C10 C11 C12 Cl3 178.2(5) . .
C11 C12 C13 C14 -0.1(11) . .
Cl3 C12 C13 C14 -179.6(5) . .
C10 C9 C14 C13 0.0(9) . .
C8 C9 C14 C13 -176.1(6) . .
C12 C13 C14 C9 0.8(10) . .
C7 N1 C15 C15 -161.2(5) . 12_545
C8 N1 C15 C15 77.4(6) . 12_545
Ti1 N1 C15 C15 -41.1(6) . 12_545
Ti1 O2 C16 C18 143.9(13) . .
Ti1 O2 C16 C17 -39.4(18) . .
